data_7054110
loop_
_publ_author_name
'Hamdy, Louise B.'
'Raithby, Paul R.'
'Thomas, Lynne H.'
'Wilson, Chick C.'

_publ_section_title
;
 Self-assembly synthesis of precursors to potential open framework alkali
 earth metal--organic complexes
;
_journal_issue 5
_journal_name_full 'New Journal of Chemistry'
_journal_page_first 2135
_journal_paper_doi 10.1039/c3nj01218b
_journal_volume 38
_journal_year 2014
_chemical_formula_moiety '(Mg1 C7 N1 O8 H11),0.5(H2 O)'
_chemical_formula_sum 'C7 H12 Mg N O8.5'
_chemical_formula_weight 270.49
_chemical_name_systematic
;
2,4-pyridine dicarboxylate pentahydrate
;
_space_group_crystal_system monoclinic
_space_group_IT_number 14
_space_group_name_Hall '-P 2ybc'
_space_group_name_H-M_alt 'P 1 21/c 1'
_symmetry_space_group_name_Hall '-P 2ybc'
_symmetry_space_group_name_H-M 'P 1 21/c 1'
_atom_sites_solution_hydrogens difmap
_atom_sites_solution_primary direct
_atom_sites_solution_secondary difmap
_audit_creation_method SHELXL-2013
_cell_angle_alpha 90
_cell_angle_beta 102.135(7)
_cell_angle_gamma 90
_cell_formula_units_Z 4
_cell_length_a 9.5610(8)
_cell_length_b 8.3362(6)
_cell_length_c 13.9891(10)
_cell_measurement_reflns_used 7082
_cell_measurement_temperature 100(2)
_cell_measurement_theta_max 27.5
_cell_measurement_theta_min 3.3
_cell_volume 1090.05(15)
_computing_cell_refinement
; 
        CrystalClear-SM Expert 2.0 r12 (Rigaku, 2011) 
;
_computing_data_collection
; 
        CrystalClear-SM Expert 2.0 r12 (Rigaku, 2011) 
;
_computing_data_reduction
; 
        CrystalClear-SM Expert 2.0 r12 (Rigaku, 2011) 
;
_computing_molecular_graphics
;      
ORTEP-3: Farrugia, L. J. (1997). J. Appl. Cryst. 30, 565. 
;
_computing_publication_material
; 
enCIFer: Allen, F. H., Johnson, O., Shields, G. P., Smith, B. R.  
& Towler, M. (2004). J. Appl. Cryst. 37, 335-338. 
;
_computing_structure_refinement 'SHELXL-2013 (Sheldrick, 2013)'
_diffrn_ambient_temperature 100(2)
_diffrn_detector_area_resol_mean 10
_diffrn_measured_fraction_theta_full 0.998
_diffrn_measured_fraction_theta_max 0.999
_diffrn_measurement_device_type
; 
'Rigaku R-AXIS RAPID IP Image Plate diffractometer' 
;
_diffrn_measurement_method 'profile data from \\w-scans'
_diffrn_radiation_type MoK\a
_diffrn_radiation_wavelength 0.71075
_diffrn_reflns_av_R_equivalents 0.0834
_diffrn_reflns_av_unetI/netI 0.0588
_diffrn_reflns_Laue_measured_fraction_full 0.998
_diffrn_reflns_Laue_measured_fraction_max 0.999
_diffrn_reflns_limit_h_max 12
_diffrn_reflns_limit_h_min -12
_diffrn_reflns_limit_k_max 10
_diffrn_reflns_limit_k_min -10
_diffrn_reflns_limit_l_max 18
_diffrn_reflns_limit_l_min -18
_diffrn_reflns_number 13467
_diffrn_reflns_point_group_measured_fraction_full 0.998
_diffrn_reflns_point_group_measured_fraction_max 0.999
_diffrn_reflns_theta_full 24.200
_diffrn_reflns_theta_max 27.480
_diffrn_reflns_theta_min 3.275
_diffrn_source 'Sealed tube'
_exptl_absorpt_coefficient_mu 0.201
_exptl_absorpt_correction_T_max 1.000
_exptl_absorpt_correction_T_min 0.709
_exptl_absorpt_correction_type multi-scan
_exptl_absorpt_process_details
; 
CrystalClear-SM Expert 2.0 r12 (Rigaku, 2011) 
;
_exptl_crystal_colour Colourless
_exptl_crystal_density_diffrn 1.648
_exptl_crystal_density_method 'not measured'
_exptl_crystal_description Platelet
_exptl_crystal_F_000 564
_exptl_crystal_size_max 0.300
_exptl_crystal_size_mid 0.100
_exptl_crystal_size_min 0.100
_refine_diff_density_max 0.576
_refine_diff_density_min -0.851
_refine_diff_density_rms 0.138
_refine_ls_extinction_method none
_refine_ls_goodness_of_fit_ref 1.135
_refine_ls_hydrogen_treatment mixed
_refine_ls_matrix_type full
_refine_ls_number_parameters 200
_refine_ls_number_reflns 2498
_refine_ls_number_restraints 10
_refine_ls_restrained_S_all 1.132
_refine_ls_R_factor_all 0.1317
_refine_ls_R_factor_gt 0.0787
_refine_ls_shift/su_max 0.000
_refine_ls_shift/su_mean 0.000
_refine_ls_structure_factor_coef Fsqd
_refine_ls_weighting_details 'w=1/[\\s^2^(Fo^2^)+(0.1648P)^2^] where P=(Fo^2^+2Fc^2^)/3'
_refine_ls_weighting_scheme calc
_refine_ls_wR_factor_gt 0.2056
_refine_ls_wR_factor_ref 0.2809
_reflns_Friedel_coverage 0.000
_reflns_number_gt 1414
_reflns_number_total 2498
_reflns_threshold_expression 'I > 2\\s(I)'
_cod_data_source_file c3nj01218b2.cif
_cod_data_source_block 5
_cod_depositor_comments
;
The following automatic conversions were performed:

'_exptl_absorpt_correction_type' value 'Multi-scans' was replaced
with the value 'multi-scan' as specified in the replacement file
'src/cod-tools/trunk/data/replacement-values/replacement_values.lst'.

Automatic conversion script
Id: cif_fix_values 5376 2017-05-30 11:51:03Z andrius 
;
_cod_original_formula_sum 'C7 H12 Mg N O8.50'
_cod_database_code 7054110
_shelx_space_group_comment
; 
The symmetry employed for this shelxl refinement is uniquely defined 
by the following loop, which should always be used as a source of 
symmetry information in preference to the above space-group names. 
They are only intended as comments. 
;
_shelx_estimated_absorpt_t_min 0.942
_shelx_estimated_absorpt_t_max 0.980
_shelxl_version_number 2013-4

loop_
_space_group_symop_operation_xyz
'x, y, z'
'-x, y+1/2, -z+1/2'
'-x, -y, -z'
'x, -y-1/2, z-1/2'

loop_
_atom_site_label
_atom_site_type_symbol
_atom_site_fract_x
_atom_site_fract_y
_atom_site_fract_z
_atom_site_U_iso_or_equiv
_atom_site_adp_type
_atom_site_occupancy
_atom_site_site_symmetry_order
_atom_site_calc_flag
_atom_site_refinement_flags_posn
_atom_site_refinement_flags_adp
_atom_site_refinement_flags_occupancy
Mg1 Mg 0.60736(16) 0.06277(17) 0.18983(10) 0.0268(5) Uani 1 1 d . . .
O1 O 0.6694(3) 0.2933(4) 0.2335(2) 0.0303(8) Uani 1 1 d . . .
O2 O 0.5261(3) 0.0303(4) 0.3161(2) 0.0275(7) Uani 1 1 d D . .
O3 O 0.5996(4) -0.1730(4) 0.1547(2) 0.0308(8) Uani 1 1 d D . .
O4 O 0.6701(4) 0.1098(4) 0.0600(2) 0.0315(8) Uani 1 1 d D . .
O5 O 0.3990(4) 0.1178(5) 0.1279(3) 0.0448(10) Uani 1 1 d D . .
O6 O 0.8279(3) 0.4482(4) 0.3326(2) 0.0330(8) Uani 1 1 d . . .
O7 O 1.2917(3) -0.0868(4) 0.5122(2) 0.0309(8) Uani 1 1 d . . .
O8 O 1.2979(3) 0.1786(4) 0.4867(2) 0.0310(8) Uani 1 1 d . . .
N1 N 0.8225(4) 0.0319(4) 0.2823(3) 0.0277(9) Uani 1 1 d . . .
C1 C 0.8949(5) -0.1039(6) 0.3099(3) 0.0275(10) Uani 1 1 d . . .
C2 C 1.0271(5) -0.1075(5) 0.3718(3) 0.0283(10) Uani 1 1 d . . .
C3 C 1.0940(5) 0.0365(5) 0.4059(3) 0.0285(10) Uani 1 1 d . . .
C4 C 1.0185(5) 0.1784(6) 0.3781(3) 0.0291(10) Uani 1 1 d . . .
C5 C 0.8833(5) 0.1713(5) 0.3188(3) 0.0269(10) Uani 1 1 d . . .
C6 C 0.7887(5) 0.3179(5) 0.2938(3) 0.0285(10) Uani 1 1 d . . .
C7 C 1.2390(5) 0.0413(5) 0.4724(3) 0.0294(10) Uani 1 1 d . . .
O9 O 0.9290(9) 0.0310(10) 0.0257(6) 0.0477(19) Uiso 0.5 1 d D . P
H1 H 0.848(6) -0.200(7) 0.281(4) 0.042(15) Uiso 1 1 d . . .
H2 H 1.081(5) -0.212(5) 0.398(3) 0.023(11) Uiso 1 1 d . . .
H4 H 1.064(6) 0.285(7) 0.404(4) 0.059(18) Uiso 1 1 d . . .
H2A H 0.572(8) 0.035(9) 0.377(2) 0.089 Uiso 1 1 d D U .
H2B H 0.462(6) -0.041(7) 0.321(6) 0.089 Uiso 1 1 d D U .
H3A H 0.548(7) -0.249(6) 0.173(5) 0.089 Uiso 1 1 d D U .
H3B H 0.636(7) -0.209(9) 0.107(4) 0.089 Uiso 1 1 d D U .
H4A H 0.619(7) 0.084(9) 0.003(3) 0.089 Uiso 1 1 d D U .
H4B H 0.679(8) 0.206(4) 0.038(5) 0.089 Uiso 1 1 d D U .
H5B H 0.369(8) 0.184(7) 0.080(4) 0.089 Uiso 1 1 d D U .
H5A H 0.327(6) 0.062(8) 0.139(6) 0.089 Uiso 1 1 d D U .
H9A H 0.860(11) 0.054(16) 0.055(10) 0.089 Uiso 0.5 1 d D U P
H9B H 1.015(6) -0.001(18) 0.053(10) 0.089 Uiso 0.5 1 d D U P

loop_
_atom_site_aniso_label
_atom_site_aniso_U_11
_atom_site_aniso_U_22
_atom_site_aniso_U_33
_atom_site_aniso_U_23
_atom_site_aniso_U_13
_atom_site_aniso_U_12
Mg1 0.0277(8) 0.0276(8) 0.0248(8) -0.0006(6) 0.0046(6) 0.0012(6)
O1 0.0279(17) 0.0317(17) 0.0292(16) -0.0002(13) 0.0012(13) -0.0017(13)
O2 0.0299(17) 0.0279(17) 0.0248(15) 0.0018(13) 0.0059(13) -0.0026(13)
O3 0.0322(18) 0.0311(18) 0.0300(17) -0.0007(14) 0.0084(14) -0.0044(13)
O4 0.0385(19) 0.0295(18) 0.0259(16) 0.0001(14) 0.0055(14) -0.0019(14)
O5 0.0270(18) 0.056(2) 0.050(2) 0.0254(19) 0.0045(16) 0.0003(17)
O6 0.0328(18) 0.0260(17) 0.0389(18) -0.0083(14) 0.0041(14) -0.0004(13)
O7 0.0335(18) 0.0268(17) 0.0310(16) 0.0014(13) 0.0036(14) 0.0015(13)
O8 0.0341(18) 0.0309(18) 0.0279(16) 0.0000(13) 0.0067(13) -0.0014(13)
N1 0.030(2) 0.0274(19) 0.0252(18) -0.0022(15) 0.0050(15) 0.0029(15)
C1 0.024(2) 0.033(2) 0.026(2) -0.0011(19) 0.0060(17) 0.0004(18)
C2 0.031(2) 0.028(2) 0.026(2) -0.0018(18) 0.0042(18) 0.0010(18)
C3 0.031(2) 0.032(3) 0.024(2) 0.0041(18) 0.0079(18) 0.0039(18)
C4 0.031(2) 0.032(2) 0.026(2) -0.0030(19) 0.0103(18) -0.0039(19)
C5 0.029(2) 0.028(2) 0.024(2) -0.0031(18) 0.0073(17) 0.0018(17)
C6 0.029(2) 0.030(2) 0.027(2) -0.0030(19) 0.0071(18) -0.0025(18)
C7 0.036(2) 0.030(2) 0.025(2) -0.0006(19) 0.0138(19) -0.0032(19)

loop_
_atom_type_symbol
_atom_type_description
_atom_type_scat_dispersion_real
_atom_type_scat_dispersion_imag
_atom_type_scat_source
C C 0.0033 0.0016 'International Tables Vol C Tables 4.2.6.8 and 6.1.1.4'
H H 0.0000 0.0000 'International Tables Vol C Tables 4.2.6.8 and 6.1.1.4'
Mg Mg 0.0486 0.0363 'International Tables Vol C Tables 4.2.6.8 and 6.1.1.4'
N N 0.0061 0.0033 'International Tables Vol C Tables 4.2.6.8 and 6.1.1.4'
O O 0.0106 0.0060 'International Tables Vol C Tables 4.2.6.8 and 6.1.1.4'

loop_
_geom_angle_atom_site_label_1
_geom_angle_atom_site_label_2
_geom_angle_atom_site_label_3
_geom_angle
_geom_angle_site_symmetry_1
O3 Mg1 O5 97.58(17) .
O3 Mg1 O1 165.73(15) .
O5 Mg1 O1 96.32(16) .
O3 Mg1 O4 88.46(14) .
O5 Mg1 O4 91.24(15) .
O1 Mg1 O4 88.00(14) .
O3 Mg1 O2 94.50(14) .
O5 Mg1 O2 83.42(14) .
O1 Mg1 O2 90.30(13) .
O4 Mg1 O2 174.18(15) .
O3 Mg1 N1 90.65(15) .
O5 Mg1 N1 168.16(17) .
O1 Mg1 N1 76.12(14) .
O4 Mg1 N1 97.50(14) .
O2 Mg1 N1 87.48(14) .
C6 O1 Mg1 120.2(3) .
Mg1 O2 H2A 128(5) .
Mg1 O2 H2B 123(5) .
H2A O2 H2B 101(7) .
Mg1 O3 H3A 129(5) .
Mg1 O3 H3B 122(5) .
H3A O3 H3B 108(7) .
Mg1 O4 H4A 123(5) .
Mg1 O4 H4B 124(5) .
H4A O4 H4B 89(6) .
Mg1 O5 H5B 127(5) .
Mg1 O5 H5A 123(6) .
H5B O5 H5A 109(7) .
C1 N1 C5 117.6(4) .
C1 N1 Mg1 129.0(3) .
C5 N1 Mg1 113.3(3) .
N1 C1 C2 123.4(4) .
N1 C1 H1 115(3) .
C2 C1 H1 122(3) .
C1 C2 C3 119.4(4) .
C1 C2 H2 124(2) .
C3 C2 H2 116(2) .
C2 C3 C4 117.4(4) .
C2 C3 C7 122.2(4) .
C4 C3 C7 120.5(4) .
C5 C4 C3 119.6(4) .
C5 C4 H4 122(3) .
C3 C4 H4 119(3) .
N1 C5 C4 122.5(4) .
N1 C5 C6 114.7(4) .
C4 C5 C6 122.7(4) .
O6 C6 O1 125.0(4) .
O6 C6 C5 119.7(4) .
O1 C6 C5 115.3(4) .
O7 C7 O8 124.8(4) .
O7 C7 C3 118.9(4) .
O8 C7 C3 116.2(4) .
O9 O9 H9A 174(10) 3_755
O9 O9 H9B 49(10) 3_755
H9A O9 H9B 127(10) .

loop_
_geom_bond_atom_site_label_1
_geom_bond_atom_site_label_2
_geom_bond_distance
_geom_bond_site_symmetry_2
Mg1 O3 2.024(4) .
Mg1 O5 2.050(4) .
Mg1 O1 2.066(3) .
Mg1 O4 2.067(3) .
Mg1 O2 2.092(3) .
Mg1 N1 2.203(4) .
O1 C6 1.284(5) .
O2 H2A 0.871(10) .
O2 H2B 0.869(10) .
O3 H3A 0.871(10) .
O3 H3B 0.872(10) .
O4 H4A 0.870(10) .
O4 H4B 0.873(10) .
O5 H5B 0.872(10) .
O5 H5A 0.871(10) .
O6 C6 1.236(5) .
O7 C7 1.259(5) .
O8 C7 1.272(5) .
N1 C1 1.341(6) .
N1 C5 1.350(6) .
C1 C2 1.374(6) .
C1 H1 0.96(6) .
C2 C3 1.397(6) .
C2 H2 1.04(4) .
C3 C4 1.398(6) .
C3 C7 1.499(7) .
C4 C5 1.383(6) .
C4 H4 1.03(6) .
C5 C6 1.517(6) .
O9 O9 1.741(17) 3_755
O9 H9A 0.873(10) .
O9 H9B 0.873(10) .

loop_
_geom_hbond_atom_site_label_D
_geom_hbond_atom_site_label_H
_geom_hbond_atom_site_label_A
_geom_hbond_distance_DH
_geom_hbond_distance_HA
_geom_hbond_distance_DA
_geom_hbond_angle_DHA
_geom_hbond_site_symmetry_A
C1 H1 O3 0.96(6) 2.66(5) 3.231(6) 119(4) .
C2 H2 O9 1.04(4) 2.40(5) 3.326(9) 147(3) 2_745
C4 H4 O9 1.03(6) 2.27(6) 3.228(9) 155(5) 2_755
O2 H2A O7 0.871(10) 1.85(3) 2.696(4) 162(8) 3_756
O2 H2B O1 0.869(10) 1.91(4) 2.708(4) 152(7) 2_645
O3 H3A O2 0.871(10) 1.99(3) 2.817(4) 158(7) 2_645
O3 H3B O8 0.872(10) 1.824(19) 2.687(4) 169(8) 2_745
O4 H4A O5 0.870(10) 2.46(5) 3.196(5) 142(7) 3_655
O4 H4B O7 0.873(10) 1.904(12) 2.776(4) 177(7) 2_755
O5 H5B O8 0.872(10) 1.758(13) 2.629(5) 176(7) 4_465
O5 H5A O6 0.871(10) 1.872(12) 2.742(5) 178(8) 2_645
O9 H9A O4 0.873(10) 1.89(7) 2.701(9) 154(14) .
O9 H9B O6 0.873(10) 2.00(7) 2.806(9) 153(13) 2_745

loop_
_geom_torsion_atom_site_label_1
_geom_torsion_atom_site_label_2
_geom_torsion_atom_site_label_3
_geom_torsion_atom_site_label_4
_geom_torsion
C5 N1 C1 C2 -0.8(6)
Mg1 N1 C1 C2 -177.0(3)
N1 C1 C2 C3 -2.5(7)
C1 C2 C3 C4 2.9(6)
C1 C2 C3 C7 -179.1(4)
C2 C3 C4 C5 -0.3(6)
C7 C3 C4 C5 -178.3(4)
C1 N1 C5 C4 3.6(6)
Mg1 N1 C5 C4 -179.6(3)
C1 N1 C5 C6 -173.4(4)
Mg1 N1 C5 C6 3.4(5)
C3 C4 C5 N1 -3.1(6)
C3 C4 C5 C6 173.7(4)
Mg1 O1 C6 O6 -171.6(3)
Mg1 O1 C6 C5 7.0(5)
N1 C5 C6 O6 171.9(4)
C4 C5 C6 O6 -5.1(7)
N1 C5 C6 O1 -6.7(6)
C4 C5 C6 O1 176.3(4)
C2 C3 C7 O7 -12.4(6)
C4 C3 C7 O7 165.5(4)
C2 C3 C7 O8 169.9(4)
C4 C3 C7 O8 -12.2(6)
